data_2016031
loop_
_publ_author_name
'Steel, Peter J.'
'McMorran, David A.'

_publ_section_title
;
 Octasubstituted biphenylenes: is there a favoured conformation?
;
_journal_coeditor_code GA3053
_journal_issue 7
_journal_name_full 'Acta Crystallographica Section C'
_journal_page_first o382
_journal_page_last o385
_journal_paper_doi 10.1107/S0108270107022779
_journal_volume 63
_journal_year 2007
_chemical_formula_iupac 'C44 H40 N16, C2 H6 O'
_chemical_formula_moiety 'C44 H40 N16, C2 H6 O'
_chemical_formula_sum 'C46 H46 N16 O'
_chemical_formula_weight 838.99
_chemical_name_systematic
;
Octakis(pyrazol-1-ylmethyl)biphenylene ethanol solvate
;
_space_group_IT_number 2
_symmetry_cell_setting triclinic
_symmetry_space_group_name_Hall '-P 1'
_symmetry_space_group_name_H-M 'P -1'
_atom_sites_solution_hydrogens geom
_atom_sites_solution_primary direct
_atom_sites_solution_secondary difmap
_audit_creation_method SHELXL-97
_cell_angle_alpha 87.300(5)
_cell_angle_beta 70.756(5)
_cell_angle_gamma 68.719(5)
_cell_formula_units_Z 2
_cell_length_a 12.937(5)
_cell_length_b 13.186(5)
_cell_length_c 13.815(6)
_cell_measurement_reflns_used 5034
_cell_measurement_temperature 168(2)
_cell_measurement_theta_max 26.27
_cell_measurement_theta_min 2.75
_cell_volume 2066.2(14)
_computing_cell_refinement 'SAINT (Bruker, 1997)'
_computing_data_collection 'SMART (Bruker, 1997)'
_computing_data_reduction SAINT
_computing_molecular_graphics 'SHELXTL (Bruker, 1997)'
_computing_publication_material SHELXTL
_computing_structure_refinement 'SHELXL97 (Sheldrick, 1997)'
_computing_structure_solution 'SHELXS97 (Sheldrick, 1990)'
_diffrn_ambient_temperature 168(2)
_diffrn_measured_fraction_theta_full 0.981
_diffrn_measured_fraction_theta_max 0.981
_diffrn_measurement_device_type 'Siemens SMART CCD area-detector'
_diffrn_measurement_method 'phi and omega scans'
_diffrn_radiation_monochromator graphite
_diffrn_radiation_source 'fine-focus sealed tube'
_diffrn_radiation_type MoK\a
_diffrn_radiation_wavelength 0.71073
_diffrn_reflns_av_R_equivalents 0.0448
_diffrn_reflns_av_sigmaI/netI 0.0464
_diffrn_reflns_limit_h_max 15
_diffrn_reflns_limit_h_min -15
_diffrn_reflns_limit_k_max 8
_diffrn_reflns_limit_k_min -15
_diffrn_reflns_limit_l_max 16
_diffrn_reflns_limit_l_min -16
_diffrn_reflns_number 24130
_diffrn_reflns_theta_full 25.05
_diffrn_reflns_theta_max 25.05
_diffrn_reflns_theta_min 1.95
_exptl_absorpt_coefficient_mu 0.087
_exptl_absorpt_correction_T_max 0.967
_exptl_absorpt_correction_T_min 0.870
_exptl_absorpt_correction_type multi-scan
_exptl_absorpt_process_details '(SADABS; Sheldrick, 2002)'
_exptl_crystal_colour yellow
_exptl_crystal_density_diffrn 1.349
_exptl_crystal_density_method 'not measured'
_exptl_crystal_description block
_exptl_crystal_F_000 884
_exptl_crystal_size_max 0.50
_exptl_crystal_size_mid 0.50
_exptl_crystal_size_min 0.40
_refine_diff_density_max 0.272
_refine_diff_density_min -0.318
_refine_ls_extinction_method none
_refine_ls_goodness_of_fit_ref 1.033
_refine_ls_hydrogen_treatment constr
_refine_ls_matrix_type full
_refine_ls_number_parameters 569
_refine_ls_number_reflns 7196
_refine_ls_number_restraints 1
_refine_ls_restrained_S_all 1.054
_refine_ls_R_factor_all 0.0802
_refine_ls_R_factor_gt 0.0503
_refine_ls_shift/su_max 0.000
_refine_ls_shift/su_mean 0.000
_refine_ls_structure_factor_coef Fsqd
_refine_ls_weighting_details 'calc w=1/[\s^2^(Fo^2^)+(0.0576P)^2^+0.7760P] where P=(Fo^2^+2Fc^2^)/3'
_refine_ls_weighting_scheme calc
_refine_ls_wR_factor_gt 0.1131
_refine_ls_wR_factor_ref 0.1264
_reflns_number_gt 5180
_reflns_number_total 7196
_reflns_threshold_expression >2sigma(I)
_cod_data_source_file ga3053.cif
_cod_data_source_block I
_cod_depositor_comments
;
The following automatic conversions were performed:
'_symmetry_cell_setting' value 'Triclinic' changed to 'triclinic'
according to '/home/saulius/struct/CIF-dictionaries/cif_core.dic'
dictionary named 'cif_core.dic' version 2.4.1 from
2010-06-29.

'_geom_bond_publ_flag' value 'Y' changed to 'y' according to
'/home/saulius/struct/CIF-dictionaries/cif_core.dic' dictionary named
'cif_core.dic' version 2.4.1 from 2010-06-29 (30
times).

'_geom_angle_publ_flag' value 'Y' changed to 'y' according to
'/home/saulius/struct/CIF-dictionaries/cif_core.dic' dictionary named
'cif_core.dic' version 2.4.1 from 2010-06-29 (16 times).

Automatic conversion script
Id: cif_fix_enum 1527 2010-12-29 10:47:43Z saulius 

The following automatic conversions were performed:

'_symmetry_cell_setting' value 'Triclinic' changed to 'triclinic'
according to /home/saulius/struct/CIF-dictionaries/cif_core.dic
dictionary named 'cif_core.dic' version 2.4.1 from
2010-06-29.

'_geom_bond_publ_flag' value 'Y' changed to 'y'
according to /home/saulius/struct/CIF-dictionaries/cif_core.dic
dictionary named 'cif_core.dic' version 2.4.1 from 2010-06-29 (30
times).

'_geom_angle_publ_flag' value 'Y' changed to 'y' according
to /home/saulius/struct/CIF-dictionaries/cif_core.dic dictionary
named 'cif_core.dic' version 2.4.1 from 2010-06-29 (16 times).

Automatic conversion script
Id: cif_fix_values 1715 2011-07-08 13:25:40Z adriana 
;
_cod_database_code 2016031
_cod_database_fobs_code 2016031

loop_
_symmetry_equiv_pos_as_xyz
'x, y, z'
'-x, -y, -z'

loop_
_atom_site_type_symbol
_atom_site_label
_atom_site_fract_x
_atom_site_fract_y
_atom_site_fract_z
_atom_site_U_iso_or_equiv
_atom_site_adp_type
_atom_site_calc_flag
_atom_site_refinement_flags
_atom_site_occupancy
C C1 0.82120(18) 0.47798(17) 0.01300(15) 0.0262(5) Uani d . 1
C C2 0.74092(18) 0.57454(17) -0.01039(15) 0.0266(5) Uani d . 1
C C3 0.76795(18) 0.66695(18) -0.03438(16) 0.0281(5) Uani d . 1
C C4 0.87695(18) 0.67125(17) -0.03562(15) 0.0264(5) Uani d . 1
C C5 0.95388(18) 0.57572(17) -0.01726(15) 0.0263(5) Uani d . 1
C C6 0.92750(18) 0.48252(17) 0.00540(15) 0.0261(5) Uani d . 1
C C11 0.79234(19) 0.37947(17) 0.04707(16) 0.0286(5) Uani d . 1
H H11A 0.8454 0.3364 0.0843 0.034 Uiso calc R 1
H H11B 0.7106 0.4034 0.0960 0.034 Uiso calc R 1
N N11 0.80310(15) 0.30973(14) -0.03632(13) 0.0294(4) Uani d . 1
N N12 0.91065(16) 0.25171(17) -0.10294(15) 0.0402(5) Uani d . 1
C C13 0.8864(2) 0.2011(2) -0.16826(19) 0.0448(6) Uani d . 1
H H13A 0.9449 0.1526 -0.2251 0.054 Uiso calc R 1
C C14 0.7675(2) 0.2259(2) -0.14515(18) 0.0382(6) Uani d . 1
H H14A 0.7295 0.2001 -0.1812 0.046 Uiso calc R 1
C C15 0.71702(19) 0.29562(19) -0.05938(18) 0.0342(5) Uani d . 1
H H15A 0.6351 0.3284 -0.0224 0.041 Uiso calc R 1
C C21 0.62601(18) 0.57506(18) -0.01314(16) 0.0309(5) Uani d . 1
H H21A 0.6047 0.5190 0.0303 0.037 Uiso calc R 1
H H21B 0.5636 0.6471 0.0157 0.037 Uiso calc R 1
N N21 0.63219(15) 0.55300(15) -0.11802(13) 0.0302(4) Uani d . 1
N N22 0.53212(17) 0.57667(19) -0.13801(16) 0.0479(6) Uani d . 1
C C23 0.5671(2) 0.5377(3) -0.2348(2) 0.0553(8) Uani d . 1
H H23A 0.5150 0.5422 -0.2712 0.066 Uiso calc R 1
C C24 0.6867(2) 0.4904(2) -0.2760(2) 0.0502(7) Uani d . 1
H H24A 0.7323 0.4573 -0.3438 0.060 Uiso calc R 1
C C25 0.7262(2) 0.5009(2) -0.19932(18) 0.0443(6) Uani d . 1
H H25A 0.8061 0.4758 -0.2027 0.053 Uiso calc R 1
C C31 0.68129(19) 0.76616(18) -0.06253(17) 0.0314(5) Uani d . 1
H H31A 0.7241 0.8114 -0.1031 0.038 Uiso calc R 1
H H31B 0.6464 0.7418 -0.1065 0.038 Uiso calc R 1
N N31 0.58740(16) 0.83252(15) 0.02678(14) 0.0337(5) Uani d . 1
N N32 0.61452(18) 0.86458(17) 0.10312(16) 0.0480(6) Uani d . 1
C C33 0.5122(2) 0.9311(2) 0.1662(2) 0.0524(7) Uani d . 1
H H33A 0.5027 0.9668 0.2284 0.063 Uiso calc R 1
C C34 0.4212(2) 0.9423(2) 0.1308(2) 0.0511(7) Uani d . 1
H H34A 0.3401 0.9853 0.1624 0.061 Uiso calc R 1
C C35 0.4726(2) 0.8787(2) 0.0407(2) 0.0449(6) Uani d . 1
H H35A 0.4341 0.8690 -0.0040 0.054 Uiso calc R 1
C C41 0.90167(19) 0.77323(18) -0.04874(17) 0.0316(5) Uani d . 1
H H41A 0.8266 0.8360 -0.0198 0.038 Uiso calc R 1
H H41B 0.9528 0.7723 -0.0087 0.038 Uiso calc R 1
N N41 0.95824(16) 0.78954(15) -0.15491(14) 0.0335(4) Uani d . 1
N N42 0.9228(2) 0.76652(18) -0.22940(16) 0.0472(6) Uani d . 1
C C43 0.9832(2) 0.8000(2) -0.3134(2) 0.0505(7) Uani d . 1
H H43A 0.9772 0.7941 -0.3795 0.061 Uiso calc R 1
C C44 1.0554(2) 0.8443(2) -0.2931(2) 0.0478(7) Uani d . 1
H H44A 1.1073 0.8737 -0.3404 0.057 Uiso calc R 1
C C45 1.0366(2) 0.8370(2) -0.1906(2) 0.0434(6) Uani d . 1
H H45A 1.0727 0.8615 -0.1517 0.052 Uiso calc R 1
C C1' 0.67617(18) 0.90725(17) 0.36193(15) 0.0264(5) Uani d . 1
C C2' 0.67240(19) 0.81173(17) 0.32312(15) 0.0281(5) Uani d . 1
C C3' 0.57337(19) 0.78441(17) 0.36111(16) 0.0284(5) Uani d . 1
C C4' 0.47425(18) 0.84529(17) 0.44672(16) 0.0268(5) Uani d . 1
C C5' 0.48068(18) 0.93601(17) 0.48248(16) 0.0270(5) Uani d . 1
C C6' 0.57758(18) 0.96685(16) 0.44024(16) 0.0265(5) Uani d . 1
C C51 0.77860(19) 0.94313(18) 0.31992(16) 0.0310(5) Uani d . 1
H H51A 0.7828 0.9849 0.3753 0.037 Uiso calc R 1
H H51B 0.8523 0.8780 0.2963 0.037 Uiso calc R 1
N N51 0.76884(15) 1.01064(15) 0.23474(14) 0.0313(4) Uani d . 1
N N52 0.67982(17) 1.10756(16) 0.25191(15) 0.0416(5) Uani d . 1
C C53 0.6920(2) 1.1448(2) 0.15937(19) 0.0437(6) Uani d . 1
H H53A 0.6412 1.2130 0.1466 0.052 Uiso calc R 1
C C54 0.7872(2) 1.0728(2) 0.08397(19) 0.0415(6) Uani d . 1
H H54A 0.8138 1.0811 0.0123 0.050 Uiso calc R 1
C C55 0.8345(2) 0.98717(19) 0.13505(17) 0.0358(6) Uani d . 1
H H55A 0.9015 0.9229 0.1055 0.043 Uiso calc R 1
C C61 0.78111(19) 0.73744(18) 0.24071(17) 0.0338(5) Uani d . 1
H H61A 0.7573 0.6998 0.1964 0.041 Uiso calc R 1
H H61B 0.8229 0.7819 0.1971 0.041 Uiso calc R 1
N N61 0.86065(16) 0.65634(15) 0.28458(14) 0.0334(5) Uani d . 1
N N62 0.90219(18) 0.68707(17) 0.35111(16) 0.0466(5) Uani d . 1
C C63 0.9745(2) 0.5942(2) 0.3704(2) 0.0524(7) Uani d . 1
H H63A 1.0171 0.5893 0.4160 0.063 Uiso calc R 1
C C64 0.9809(2) 0.5065(2) 0.3173(2) 0.0503(7) Uani d . 1
H H64A 1.0269 0.4318 0.3181 0.060 Uiso calc R 1
C C65 0.9069(2) 0.54931(19) 0.26273(19) 0.0410(6) Uani d . 1
H H65A 0.8912 0.5096 0.2172 0.049 Uiso calc R 1
C C71 0.5652(2) 0.69080(17) 0.31059(17) 0.0320(5) Uani d . 1
H H71A 0.4812 0.7009 0.3283 0.038 Uiso calc R 1
H H71B 0.5984 0.6911 0.2350 0.038 Uiso calc R 1
N N71 0.62701(16) 0.58601(14) 0.34127(14) 0.0314(4) Uani d . 1
N N72 0.66548(17) 0.49732(15) 0.27684(16) 0.0412(5) Uani d . 1
C C73 0.7055(2) 0.4156(2) 0.3307(2) 0.0486(7) Uani d . 1
H H73A 0.7391 0.3410 0.3054 0.058 Uiso calc R 1
C C74 0.6929(2) 0.4510(2) 0.4275(2) 0.0483(7) Uani d . 1
H H74A 0.7154 0.4079 0.4795 0.058 Uiso calc R 1
C C75 0.6415(2) 0.56034(19) 0.43221(18) 0.0395(6) Uani d . 1
H H75A 0.6196 0.6102 0.4894 0.047 Uiso calc R 1
C C81 0.37507(19) 0.80724(18) 0.49795(17) 0.0312(5) Uani d . 1
H H81A 0.4075 0.7266 0.4971 0.037 Uiso calc R 1
H H81B 0.3387 0.8372 0.5708 0.037 Uiso calc R 1
N N81 0.28383(16) 0.83850(15) 0.45078(14) 0.0316(4) Uani d . 1
N N82 0.23706(19) 0.76575(17) 0.44085(16) 0.0440(5) Uani d . 1
C C83 0.1496(2) 0.8207(2) 0.4078(2) 0.0517(7) Uani d . 1
H H83A 0.0994 0.7901 0.3937 0.062 Uiso calc R 1
C C84 0.1396(2) 0.9266(2) 0.3961(2) 0.0511(7) Uani d . 1
H H84A 0.0839 0.9818 0.3728 0.061 Uiso calc R 1
C C85 0.2264(2) 0.9362(2) 0.42496(19) 0.0440(6) Uani d . 1
H H85A 0.2432 1.0004 0.4265 0.053 Uiso calc R 1
O O90 0.8057(2) 0.81412(17) 0.54118(16) 0.0691(6) Uani d . 1
H H90A 0.8283 0.7896 0.4797 0.104 Uiso calc R 1
C C91 0.7532(4) 0.7452(3) 0.6080(4) 0.1064(14) Uani d D 1
H H91A 0.7604 0.6834 0.5651 0.128 Uiso calc R 1
H H91B 0.7993 0.7144 0.6543 0.128 Uiso calc R 1
C C92 0.6375(4) 0.7951(4) 0.6671(4) 0.147(2) Uani d D 1
H H92A 0.6257 0.8652 0.6987 0.220 Uiso calc R 1
H H92B 0.6159 0.7483 0.7212 0.220 Uiso calc R 1
H H92C 0.5880 0.8075 0.6239 0.220 Uiso calc R 1

loop_
_atom_site_aniso_label
_atom_site_aniso_U_11
_atom_site_aniso_U_22
_atom_site_aniso_U_33
_atom_site_aniso_U_12
_atom_site_aniso_U_13
_atom_site_aniso_U_23
C1 0.0288(11) 0.0305(12) 0.0201(11) -0.0121(9) -0.0080(9) 0.0018(9)
C2 0.0272(11) 0.0297(12) 0.0221(11) -0.0105(9) -0.0073(9) 0.0014(9)
C3 0.0273(11) 0.0317(12) 0.0218(11) -0.0078(9) -0.0073(9) 0.0017(9)
C4 0.0313(12) 0.0287(12) 0.0200(11) -0.0128(9) -0.0077(9) 0.0031(9)
C5 0.0291(11) 0.0287(12) 0.0208(11) -0.0107(9) -0.0078(9) 0.0017(9)
C6 0.0289(12) 0.0280(12) 0.0211(11) -0.0106(9) -0.0077(9) 0.0019(9)
C11 0.0290(12) 0.0292(12) 0.0256(11) -0.0103(9) -0.0072(10) 0.0014(9)
N11 0.0271(10) 0.0309(10) 0.0272(10) -0.0112(8) -0.0041(8) -0.0009(8)
N12 0.0271(10) 0.0494(13) 0.0377(11) -0.0120(9) -0.0037(9) -0.0081(10)
C13 0.0373(14) 0.0527(16) 0.0385(14) -0.0139(12) -0.0061(12) -0.0123(12)
C14 0.0383(14) 0.0421(14) 0.0389(14) -0.0191(11) -0.0135(11) -0.0007(11)
C15 0.0265(12) 0.0380(14) 0.0390(13) -0.0156(10) -0.0082(10) 0.0040(11)
C21 0.0293(12) 0.0323(12) 0.0296(12) -0.0099(10) -0.0098(10) 0.0022(10)
N21 0.0278(10) 0.0338(11) 0.0307(10) -0.0128(8) -0.0106(8) 0.0041(8)
N22 0.0326(11) 0.0747(16) 0.0410(13) -0.0216(11) -0.0159(10) 0.0036(11)
C23 0.0502(17) 0.088(2) 0.0415(16) -0.0344(16) -0.0233(14) 0.0046(15)
C24 0.0529(17) 0.0592(18) 0.0331(14) -0.0148(14) -0.0132(13) -0.0019(12)
C25 0.0318(13) 0.0545(16) 0.0335(14) -0.0055(12) -0.0056(11) -0.0014(12)
C31 0.0300(12) 0.0305(12) 0.0331(12) -0.0096(10) -0.0120(10) 0.0058(10)
N31 0.0313(11) 0.0281(10) 0.0375(11) -0.0064(8) -0.0119(9) 0.0065(8)
N32 0.0473(13) 0.0453(13) 0.0394(12) 0.0024(10) -0.0202(11) -0.0032(10)
C33 0.0586(18) 0.0370(15) 0.0396(15) 0.0045(13) -0.0134(14) 0.0016(12)
C34 0.0384(15) 0.0335(14) 0.0599(18) -0.0036(11) -0.0007(13) 0.0066(13)
C35 0.0323(14) 0.0381(15) 0.0605(17) -0.0105(11) -0.0141(13) 0.0054(13)
C41 0.0333(12) 0.0329(13) 0.0312(12) -0.0130(10) -0.0135(10) 0.0042(10)
N41 0.0382(11) 0.0329(11) 0.0347(11) -0.0185(9) -0.0138(9) 0.0081(8)
N42 0.0619(14) 0.0599(15) 0.0338(12) -0.0380(12) -0.0167(11) 0.0084(10)
C43 0.0625(18) 0.0561(18) 0.0364(15) -0.0316(15) -0.0113(13) 0.0122(13)
C44 0.0397(15) 0.0447(16) 0.0541(17) -0.0179(12) -0.0094(13) 0.0227(13)
C45 0.0414(14) 0.0393(15) 0.0574(17) -0.0218(12) -0.0199(13) 0.0135(12)
C1' 0.0282(11) 0.0255(12) 0.0223(11) -0.0070(9) -0.0082(9) 0.0051(9)
C2' 0.0323(12) 0.0245(11) 0.0216(11) -0.0037(9) -0.0092(9) 0.0023(9)
C3' 0.0361(12) 0.0230(11) 0.0246(11) -0.0083(9) -0.0116(10) 0.0034(9)
C4' 0.0304(12) 0.0230(11) 0.0260(11) -0.0081(9) -0.0106(10) 0.0050(9)
C5' 0.0293(11) 0.0230(11) 0.0250(11) -0.0068(9) -0.0079(9) 0.0039(9)
C6' 0.0284(11) 0.0223(11) 0.0254(11) -0.0072(9) -0.0074(9) 0.0033(9)
C51 0.0304(12) 0.0299(12) 0.0289(12) -0.0093(10) -0.0077(10) 0.0049(10)
N51 0.0305(10) 0.0296(10) 0.0287(10) -0.0103(8) -0.0047(8) 0.0058(8)
N52 0.0370(11) 0.0362(12) 0.0389(12) -0.0052(9) -0.0070(9) 0.0083(9)
C53 0.0476(15) 0.0423(15) 0.0440(15) -0.0176(12) -0.0193(13) 0.0169(12)
C54 0.0535(16) 0.0453(15) 0.0320(13) -0.0256(13) -0.0150(12) 0.0106(11)
C55 0.0391(13) 0.0365(14) 0.0290(13) -0.0173(11) -0.0037(11) -0.0002(10)
C61 0.0357(13) 0.0308(13) 0.0268(12) -0.0070(10) -0.0058(10) -0.0005(10)
N61 0.0317(10) 0.0304(11) 0.0295(10) -0.0059(8) -0.0054(8) -0.0016(8)
N62 0.0495(13) 0.0406(13) 0.0481(13) -0.0083(10) -0.0231(11) -0.0011(10)
C63 0.0446(16) 0.0492(17) 0.0590(18) -0.0062(13) -0.0248(14) 0.0065(14)
C64 0.0367(15) 0.0350(15) 0.0652(18) -0.0028(12) -0.0113(14) 0.0045(13)
C65 0.0336(13) 0.0313(14) 0.0447(15) -0.0066(11) -0.0015(12) -0.0044(11)
C71 0.0395(13) 0.0250(12) 0.0309(12) -0.0100(10) -0.0129(10) 0.0019(9)
N71 0.0374(11) 0.0229(10) 0.0323(10) -0.0093(8) -0.0113(9) 0.0006(8)
N72 0.0456(12) 0.0271(11) 0.0461(12) -0.0079(9) -0.0139(10) -0.0085(9)
C73 0.0526(16) 0.0234(13) 0.0700(19) -0.0094(12) -0.0257(15) 0.0016(12)
C74 0.0542(16) 0.0367(15) 0.0579(18) -0.0170(13) -0.0253(14) 0.0183(13)
C75 0.0491(15) 0.0337(14) 0.0356(14) -0.0135(11) -0.0166(12) 0.0071(11)
C81 0.0348(12) 0.0284(12) 0.0306(12) -0.0128(10) -0.0106(10) 0.0049(10)
N81 0.0333(10) 0.0278(10) 0.0330(11) -0.0118(8) -0.0095(9) 0.0036(8)
N82 0.0536(13) 0.0462(13) 0.0492(13) -0.0313(11) -0.0260(11) 0.0185(10)
C83 0.0494(16) 0.068(2) 0.0537(17) -0.0324(15) -0.0272(14) 0.0191(14)
C84 0.0468(16) 0.0492(17) 0.0532(17) -0.0069(13) -0.0243(14) 0.0090(13)
C85 0.0517(16) 0.0295(14) 0.0481(15) -0.0099(12) -0.0196(13) 0.0060(11)
O90 0.0956(17) 0.0596(14) 0.0585(13) -0.0366(12) -0.0244(13) 0.0012(11)
C91 0.093(3) 0.083(3) 0.115(4) -0.029(2) -0.001(3) -0.003(3)
C92 0.102(4) 0.123(4) 0.141(5) 0.009(3) -0.010(3) 0.047(3)

loop_
_atom_type_symbol
_atom_type_description
_atom_type_scat_dispersion_real
_atom_type_scat_dispersion_imag
_atom_type_scat_source
C C 0.0033 0.0016 'International Tables Vol C Tables 4.2.6.8 and 6.1.1.4'
H H 0.0000 0.0000 'International Tables Vol C Tables 4.2.6.8 and 6.1.1.4'
N N 0.0061 0.0033 'International Tables Vol C Tables 4.2.6.8 and 6.1.1.4'
O O 0.0106 0.0060 'International Tables Vol C Tables 4.2.6.8 and 6.1.1.4'

loop_
_geom_angle_atom_site_label_1
_geom_angle_atom_site_label_2
_geom_angle_atom_site_label_3
_geom_angle_site_symmetry_3
_geom_angle
_geom_angle_publ_flag
C6 C1 C2 . 115.0(2) y
C6 C1 C11 . 121.41(19) ?
C2 C1 C11 . 123.56(19) ?
C3 C2 C1 . 121.74(19) y
C3 C2 C21 . 118.88(19) ?
C1 C2 C21 . 119.3(2) ?
C2 C3 C4 . 121.86(19) y
C2 C3 C31 . 119.65(19) ?
C4 C3 C31 . 118.5(2) ?
C5 C4 C3 . 114.8(2) y
C5 C4 C41 . 122.50(19) ?
C3 C4 C41 . 122.57(19) ?
C4 C5 C6 . 123.3(2) y
C4 C5 C6 2_765 146.7(2) y
C6 C5 C6 2_765 89.97(17) y
C1 C6 C5 . 123.1(2) y
C1 C6 C5 2_765 146.7(2) ?
C5 C6 C5 2_765 90.03(17) ?
N11 C11 C1 . 113.84(17) ?
N11 C11 H11A . 108.8 ?
C1 C11 H11A . 108.8 ?
N11 C11 H11B . 108.8 ?
C1 C11 H11B . 108.8 ?
H11A C11 H11B . 107.7 ?
C15 N11 N12 . 112.56(18) ?
C15 N11 C11 . 127.76(18) ?
N12 N11 C11 . 119.66(17) ?
C13 N12 N11 . 102.87(18) ?
N12 C13 C14 . 113.0(2) ?
N12 C13 H13A . 123.5 ?
C14 C13 H13A . 123.5 ?
C15 C14 C13 . 104.2(2) ?
C15 C14 H14A . 127.9 ?
C13 C14 H14A . 127.9 ?
N11 C15 C14 . 107.4(2) ?
N11 C15 H15A . 126.3 ?
C14 C15 H15A . 126.3 ?
N21 C21 C2 . 111.45(17) ?
N21 C21 H21A . 109.3 ?
C2 C21 H21A . 109.3 ?
N21 C21 H21B . 109.3 ?
C2 C21 H21B . 109.3 ?
H21A C21 H21B . 108.0 ?
C25 N21 N22 . 111.65(19) ?
C25 N21 C21 . 129.05(19) ?
N22 N21 C21 . 118.95(17) ?
C23 N22 N21 . 104.2(2) ?
N22 C23 C24 . 112.0(2) ?
N22 C23 H23A . 124.0 ?
C24 C23 H23A . 124.0 ?
C25 C24 C23 . 104.9(2) ?
C25 C24 H24A . 127.6 ?
C23 C24 H24A . 127.6 ?
N21 C25 C24 . 107.3(2) ?
N21 C25 H25A . 126.3 ?
C24 C25 H25A . 126.3 ?
N31 C31 C3 . 112.86(18) ?
N31 C31 H31A . 109.0 ?
C3 C31 H31A . 109.0 ?
N31 C31 H31B . 109.0 ?
C3 C31 H31B . 109.0 ?
H31A C31 H31B . 107.8 ?
C35 N31 N32 . 112.0(2) ?
C35 N31 C31 . 128.2(2) ?
N32 N31 C31 . 119.43(18) ?
C33 N32 N31 . 104.2(2) ?
N32 C33 C34 . 111.9(2) ?
N32 C33 H33A . 124.1 ?
C34 C33 H33A . 124.1 ?
C35 C34 C33 . 104.9(2) ?
C35 C34 H34A . 127.5 ?
C33 C34 H34A . 127.5 ?
N31 C35 C34 . 107.1(2) ?
N31 C35 H35A . 126.5 ?
C34 C35 H35A . 126.5 ?
N41 C41 C4 . 114.09(18) ?
N41 C41 H41A . 108.7 ?
C4 C41 H41A . 108.7 ?
N41 C41 H41B . 108.7 ?
C4 C41 H41B . 108.7 ?
H41A C41 H41B . 107.6 ?
C45 N41 N42 . 111.6(2) ?
C45 N41 C41 . 128.0(2) ?
N42 N41 C41 . 120.02(18) ?
C43 N42 N41 . 104.5(2) ?
N42 C43 C44 . 111.6(2) ?
N42 C43 H43A . 124.2 ?
C44 C43 H43A . 124.2 ?
C45 C44 C43 . 105.0(2) ?
C45 C44 H44A . 127.5 ?
C43 C44 H44A . 127.5 ?
N41 C45 C44 . 107.3(2) ?
N41 C45 H45A . 126.3 ?
C44 C45 H45A . 126.3 ?
C6' C1' C2' . 115.0(2) y
C6' C1' C51 . 121.6(2) ?
C2' C1' C51 . 123.41(19) ?
C3' C2' C1' . 121.44(19) y
C3' C2' C61 . 120.3(2) ?
C1' C2' C61 . 118.3(2) ?
C2' C3' C4' . 122.03(19) y
C2' C3' C71 . 120.67(19) ?
C4' C3' C71 . 117.3(2) ?
C5' C4' C3' . 114.9(2) y
C5' C4' C81 . 122.57(19) ?
C3' C4' C81 . 122.33(19) ?
C4' C5' C6' . 122.8(2) y
C4' C5' C6' 2_676 147.1(2) y
C6' C5' C6' 2_676 90.11(17) y
C1' C6' C5' . 123.5(2) y
C1' C6' C5' 2_676 146.4(2) ?
C5' C6' C5' 2_676 89.89(17) ?
N51 C51 C1' . 111.67(17) ?
N51 C51 H51A . 109.3 ?
C1' C51 H51A . 109.3 ?
N51 C51 H51B . 109.3 ?
C1' C51 H51B . 109.3 ?
H51A C51 H51B . 107.9 ?
C55 N51 N52 . 112.08(19) ?
C55 N51 C51 . 128.61(19) ?
N52 N51 C51 . 119.17(18) ?
C53 N52 N51 . 104.21(19) ?
N52 C53 C54 . 111.9(2) ?
N52 C53 H53A . 124.0 ?
C54 C53 H53A . 124.0 ?
C55 C54 C53 . 104.7(2) ?
C55 C54 H54A . 127.7 ?
C53 C54 H54A . 127.7 ?
N51 C55 C54 . 107.1(2) ?
N51 C55 H55A . 126.4 ?
C54 C55 H55A . 126.4 ?
N61 C61 C2' . 111.80(18) ?
N61 C61 H61A . 109.3 ?
C2' C61 H61A . 109.3 ?
N61 C61 H61B . 109.3 ?
C2' C61 H61B . 109.3 ?
H61A C61 H61B . 107.9 ?
C65 N61 N62 . 111.6(2) ?
C65 N61 C61 . 127.6(2) ?
N62 N61 C61 . 120.75(19) ?
C63 N62 N61 . 104.1(2) ?
N62 C63 C64 . 112.1(2) ?
N62 C63 H63A . 124.0 ?
C64 C63 H63A . 124.0 ?
C65 C64 C63 . 104.8(2) ?
C65 C64 H64A . 127.6 ?
C63 C64 H64A . 127.6 ?
N61 C65 C64 . 107.5(2) ?
N61 C65 H65A . 126.3 ?
C64 C65 H65A . 126.3 ?
N71 C71 C3' . 112.84(18) ?
N71 C71 H71A . 109.0 ?
C3' C71 H71A . 109.0 ?
N71 C71 H71B . 109.0 ?
C3' C71 H71B . 109.0 ?
H71A C71 H71B . 107.8 ?
N72 N71 C75 . 112.06(19) ?
N72 N71 C71 . 118.26(18) ?
C75 N71 C71 . 129.22(18) ?
C73 N72 N71 . 103.5(2) ?
N72 C73 C74 . 112.5(2) ?
N72 C73 H73A . 123.8 ?
C74 C73 H73A . 123.8 ?
C75 C74 C73 . 104.6(2) ?
C75 C74 H74A . 127.7 ?
C73 C74 H74A . 127.7 ?
N71 C75 C74 . 107.4(2) ?
N71 C75 H75A . 126.3 ?
C74 C75 H75A . 126.3 ?
N81 C81 C4' . 114.43(18) ?
N81 C81 H81A . 108.7 ?
C4' C81 H81A . 108.7 ?
N81 C81 H81B . 108.7 ?
C4' C81 H81B . 108.7 ?
H81A C81 H81B . 107.6 ?
C85 N81 N82 . 111.3(2) ?
C85 N81 C81 . 129.3(2) ?
N82 N81 C81 . 118.81(18) ?
C83 N82 N81 . 104.7(2) ?
N82 C83 C84 . 111.9(2) ?
N82 C83 H83A . 124.0 ?
C84 C83 H83A . 124.0 ?
C85 C84 C83 . 105.0(2) ?
C85 C84 H84A . 127.5 ?
C83 C84 H84A . 127.5 ?
N81 C85 C84 . 107.1(2) ?
N81 C85 H85A . 126.5 ?
C84 C85 H85A . 126.5 ?
C91 O90 H90A . 109.5 ?
C92 C91 O90 . 115.8(4) ?
C92 C91 H91A . 108.3 ?
O90 C91 H91A . 108.3 ?
C92 C91 H91B . 108.3 ?
O90 C91 H91B . 108.3 ?
H91A C91 H91B . 107.4 ?
C91 C92 H92A . 109.5 ?
C91 C92 H92B . 109.5 ?
H92A C92 H92B . 109.5 ?
C91 C92 H92C . 109.5 ?
H92A C92 H92C . 109.5 ?
H92B C92 H92C . 109.5 ?

loop_
_geom_bond_atom_site_label_1
_geom_bond_atom_site_label_2
_geom_bond_site_symmetry_2
_geom_bond_distance
_geom_bond_publ_flag
C1 C6 . 1.367(3) y
C1 C2 . 1.424(3) y
C1 C11 . 1.492(3) ?
C2 C3 . 1.383(3) y
C2 C21 . 1.497(3) ?
C3 C4 . 1.426(3) y
C3 C31 . 1.515(3) ?
C4 C5 . 1.367(3) y
C4 C41 . 1.481(3) ?
C5 C6 . 1.387(3) y
C5 C6 2_765 1.507(3) y
C6 C5 2_765 1.507(3) ?
C11 N11 . 1.447(3) ?
C11 H11A . 0.9900 ?
C11 H11B . 0.9900 ?
N11 C15 . 1.329(3) y
N11 N12 . 1.348(2) y
N12 C13 . 1.324(3) ?
C13 C14 . 1.377(3) ?
C13 H13A . 0.9500 ?
C14 C15 . 1.353(3) ?
C14 H14A . 0.9500 ?
C15 H15A . 0.9500 ?
C21 N21 . 1.462(3) ?
C21 H21A . 0.9900 ?
C21 H21B . 0.9900 ?
N21 C25 . 1.333(3) y
N21 N22 . 1.336(3) y
N22 C23 . 1.324(3) ?
C23 C24 . 1.364(4) ?
C23 H23A . 0.9500 ?
C24 C25 . 1.351(3) ?
C24 H24A . 0.9500 ?
C25 H25A . 0.9500 ?
C31 N31 . 1.451(3) ?
C31 H31A . 0.9900 ?
C31 H31B . 0.9900 ?
N31 C35 . 1.334(3) y
N31 N32 . 1.344(3) y
N32 C33 . 1.323(3) ?
C33 C34 . 1.376(4) ?
C33 H33A . 0.9500 ?
C34 C35 . 1.357(4) ?
C34 H34A . 0.9500 ?
C35 H35A . 0.9500 ?
C41 N41 . 1.453(3) ?
C41 H41A . 0.9900 ?
C41 H41B . 0.9900 ?
N41 C45 . 1.328(3) y
N41 N42 . 1.343(3) y
N42 C43 . 1.326(3) ?
C43 C44 . 1.369(4) ?
C43 H43A . 0.9500 ?
C44 C45 . 1.361(4) ?
C44 H44A . 0.9500 ?
C45 H45A . 0.9500 ?
C1' C6' . 1.363(3) y
C1' C2' . 1.415(3) y
C1' C51 . 1.496(3) ?
C2' C3' . 1.386(3) y
C2' C61 . 1.511(3) ?
C3' C4' . 1.425(3) y
C3' C71 . 1.499(3) ?
C4' C5' . 1.355(3) y
C4' C81 . 1.495(3) ?
C5' C6' . 1.394(3) y
C5' C6' 2_676 1.499(3) y
C6' C5' 2_676 1.499(3) ?
C51 N51 . 1.453(3) ?
C51 H51A . 0.9900 ?
C51 H51B . 0.9900 ?
N51 C55 . 1.339(3) y
N51 N52 . 1.340(3) y
N52 C53 . 1.329(3) ?
C53 C54 . 1.379(4) ?
C53 H53A . 0.9500 ?
C54 C55 . 1.362(3) ?
C54 H54A . 0.9500 ?
C55 H55A . 0.9500 ?
C61 N61 . 1.456(3) ?
C61 H61A . 0.9900 ?
C61 H61B . 0.9900 ?
N61 C65 . 1.322(3) y
N61 N62 . 1.348(3) y
N62 C63 . 1.322(3) ?
C63 C64 . 1.362(4) ?
C63 H63A . 0.9500 ?
C64 C65 . 1.359(4) ?
C64 H64A . 0.9500 ?
C65 H65A . 0.9500 ?
C71 N71 . 1.447(3) ?
C71 H71A . 0.9900 ?
C71 H71B . 0.9900 ?
N71 N72 . 1.338(2) y
N71 C75 . 1.341(3) y
N72 C73 . 1.325(3) ?
C73 C74 . 1.376(4) ?
C73 H73A . 0.9500 ?
C74 C75 . 1.345(3) ?
C74 H74A . 0.9500 ?
C75 H75A . 0.9500 ?
C81 N81 . 1.455(3) ?
C81 H81A . 0.9900 ?
C81 H81B . 0.9900 ?
N81 C85 . 1.332(3) y
N81 N82 . 1.339(3) y
N82 C83 . 1.315(3) ?
C83 C84 . 1.362(4) ?
C83 H83A . 0.9500 ?
C84 C85 . 1.357(4) ?
C84 H84A . 0.9500 ?
C85 H85A . 0.9500 ?
O90 C91 . 1.447(5) ?
O90 H90A . 0.8400 ?
C91 C92 . 1.368(5) ?
C91 H91A . 0.9900 ?
C91 H91B . 0.9900 ?
C92 H92A . 0.9800 ?
C92 H92B . 0.9800 ?
C92 H92C . 0.9800 ?

loop_
_geom_hbond_atom_site_label_D
_geom_hbond_atom_site_label_H
_geom_hbond_atom_site_label_A
_geom_hbond_distance_DH
_geom_hbond_distance_HA
_geom_hbond_distance_DA
_geom_hbond_angle_DHA
O90 H90A N62 0.84 2.02 2.828(3) 162.2

loop_
_geom_torsion_atom_site_label_1
_geom_torsion_atom_site_label_2
_geom_torsion_atom_site_label_3
_geom_torsion_atom_site_label_4
_geom_torsion_site_symmetry_1
_geom_torsion_site_symmetry_4
_geom_torsion
C6 C1 C2 C3 . . -2.7(3)
C11 C1 C2 C3 . . 175.16(19)
C6 C1 C2 C21 . . 174.86(18)
C11 C1 C2 C21 . . -7.2(3)
C1 C2 C3 C4 . . -0.9(3)
C21 C2 C3 C4 . . -178.53(18)
C1 C2 C3 C31 . . 177.75(19)
C21 C2 C3 C31 . . 0.1(3)
C2 C3 C4 C5 . . 3.6(3)
C31 C3 C4 C5 . . -175.08(18)
C2 C3 C4 C41 . . -172.45(19)
C31 C3 C4 C41 . . 8.9(3)
C3 C4 C5 C6 . . -2.7(3)
C41 C4 C5 C6 . . 173.33(19)
C3 C4 C5 C6 . 2_765 -179.2(3)
C41 C4 C5 C6 . 2_765 -3.1(4)
C2 C1 C6 C5 . . 3.7(3)
C11 C1 C6 C5 . . -174.23(18)
C2 C1 C6 C5 . 2_765 178.4(3)
C11 C1 C6 C5 . 2_765 0.4(4)
C4 C5 C6 C1 . . -1.0(3)
C6 C5 C6 C1 2_765 . 177.1(2)
C4 C5 C6 C5 . 2_765 -178.1(2)
C6 C5 C6 C5 2_765 2_765 0.0
C6 C1 C11 N11 . . -101.5(2)
C2 C1 C11 N11 . . 80.7(2)
C1 C11 N11 C15 . . -108.2(2)
C1 C11 N11 N12 . . 70.1(2)
C15 N11 N12 C13 . . 0.0(3)
C11 N11 N12 C13 . . -178.6(2)
N11 N12 C13 C14 . . 0.4(3)
N12 C13 C14 C15 . . -0.6(3)
N12 N11 C15 C14 . . -0.4(3)
C11 N11 C15 C14 . . 178.1(2)
C13 C14 C15 N11 . . 0.5(3)
C3 C2 C21 N21 . . 81.1(2)
C1 C2 C21 N21 . . -96.6(2)
C2 C21 N21 C25 . . 23.8(3)
C2 C21 N21 N22 . . -163.63(19)
C25 N21 N22 C23 . . -0.2(3)
C21 N21 N22 C23 . . -174.0(2)
N21 N22 C23 C24 . . -0.1(3)
N22 C23 C24 C25 . . 0.3(4)
N22 N21 C25 C24 . . 0.4(3)
C21 N21 C25 C24 . . 173.4(2)
C23 C24 C25 N21 . . -0.4(3)
C2 C3 C31 N31 . . 81.1(2)
C4 C3 C31 N31 . . -100.1(2)
C3 C31 N31 C35 . . -136.9(2)
C3 C31 N31 N32 . . 51.3(3)
C35 N31 N32 C33 . . 1.0(3)
C31 N31 N32 C33 . . 174.1(2)
N31 N32 C33 C34 . . -0.5(3)
N32 C33 C34 C35 . . -0.2(3)
N32 N31 C35 C34 . . -1.2(3)
C31 N31 C35 C34 . . -173.5(2)
C33 C34 C35 N31 . . 0.8(3)
C5 C4 C41 N41 . . 92.5(2)
C3 C4 C41 N41 . . -91.8(2)
C4 C41 N41 C45 . . -146.4(2)
C4 C41 N41 N42 . . 41.5(3)
C45 N41 N42 C43 . . 0.9(3)
C41 N41 N42 C43 . . 174.1(2)
N41 N42 C43 C44 . . -0.4(3)
N42 C43 C44 C45 . . -0.2(3)
N42 N41 C45 C44 . . -1.0(3)
C41 N41 C45 C44 . . -173.6(2)
C43 C44 C45 N41 . . 0.7(3)
C6' C1' C2' C3' . . 1.9(3)
C51 C1' C2' C3' . . -176.83(19)
C6' C1' C2' C61 . . -176.27(18)
C51 C1' C2' C61 . . 5.0(3)
C1' C2' C3' C4' . . -5.5(3)
C61 C2' C3' C4' . . 172.62(19)
C1' C2' C3' C71 . . 172.41(19)
C61 C2' C3' C71 . . -9.5(3)
C2' C3' C4' C5' . . 4.9(3)
C71 C3' C4' C5' . . -173.06(19)
C2' C3' C4' C81 . . -170.69(19)
C71 C3' C4' C81 . . 11.3(3)
C3' C4' C5' C6' . . -1.1(3)
C81 C4' C5' C6' . . 174.50(19)
C3' C4' C5' C6' . 2_676 -179.9(3)
C81 C4' C5' C6' . 2_676 -4.3(5)
C2' C1' C6' C5' . . 2.0(3)
C51 C1' C6' C5' . . -179.29(19)
C2' C1' C6' C5' . 2_676 176.4(3)
C51 C1' C6' C5' . 2_676 -4.8(4)
C4' C5' C6' C1' . . -2.4(3)
C6' C5' C6' C1' 2_676 . 176.9(3)
C4' C5' C6' C5' . 2_676 -179.3(3)
C6' C5' C6' C5' 2_676 2_676 0.0000(10)
C6' C1' C51 N51 . . -91.0(2)
C2' C1' C51 N51 . . 87.7(2)
C1' C51 N51 C55 . . -111.3(2)
C1' C51 N51 N52 . . 64.2(3)
C55 N51 N52 C53 . . -0.3(3)
C51 N51 N52 C53 . . -176.5(2)
N51 N52 C53 C54 . . 0.2(3)
N52 C53 C54 C55 . . 0.1(3)
N52 N51 C55 C54 . . 0.4(3)
C51 N51 C55 C54 . . 176.1(2)
C53 C54 C55 N51 . . -0.3(3)
C3' C2' C61 N61 . . -89.6(2)
C1' C2' C61 N61 . . 88.6(2)
C2' C61 N61 C65 . . 128.1(2)
C2' C61 N61 N62 . . -56.4(3)
C65 N61 N62 C63 . . -0.9(3)
C61 N61 N62 C63 . . -177.1(2)
N61 N62 C63 C64 . . 0.8(3)
N62 C63 C64 C65 . . -0.4(3)
N62 N61 C65 C64 . . 0.7(3)
C61 N61 C65 C64 . . 176.5(2)
C63 C64 C65 N61 . . -0.2(3)
C2' C3' C71 N71 . . 81.1(3)
C4' C3' C71 N71 . . -100.9(2)
C3' C71 N71 N72 . . -154.7(2)
C3' C71 N71 C75 . . 33.8(3)
C75 N71 N72 C73 . . -0.6(3)
C71 N71 N72 C73 . . -173.5(2)
N71 N72 C73 C74 . . 0.1(3)
N72 C73 C74 C75 . . 0.5(3)
N72 N71 C75 C74 . . 0.9(3)
C71 N71 C75 C74 . . 172.8(2)
C73 C74 C75 N71 . . -0.8(3)
C5' C4' C81 N81 . . 98.6(2)
C3' C4' C81 N81 . . -86.2(2)
C4' C81 N81 C85 . . -49.9(3)
C4' C81 N81 N82 . . 139.1(2)
C85 N81 N82 C83 . . 0.3(3)
C81 N81 N82 C83 . . 172.9(2)
N81 N82 C83 C84 . . 0.2(3)
N82 C83 C84 C85 . . -0.5(3)
N82 N81 C85 C84 . . -0.6(3)
C81 N81 C85 C84 . . -172.2(2)
C83 C84 C85 N81 . . 0.7(3)
